data_4343466
loop_
_publ_author_name
'W\"achtler, Erik'
'Priv\'er, Steven H'
'Wagler, J\"org'
'Heine, Thomas'
'Zhechkov, Lyuben'
'Bennett, Martin A.'
'Bhargava, Suresh K.'

_publ_contact_author
;
 W\"achtler, Erik 
 Institut f\"ur Anorganische Chemie  
 Technische Universit\"at Bergakademie Freiberg
 Leipziger Str. 29 
 09596 Freiberg 
 Bundesrepublik Deutschland
;
_publ_section_title
;
 Metallophilic Contacts in 2-C6F4PPh2 Bridged Heterobinuclear Complexes: A
 Crystallographic and Computational Study.
;
_journal_issue 14
_journal_name_full 'Inorganic chemistry'
_journal_page_first 6947
_journal_page_last 6957
_journal_paper_doi 10.1021/acs.inorgchem.5b00939
_journal_volume 54
_journal_year 2015
_chemical_formula_moiety 'C42 H38 Au Cl F8 P4 Pd'
_chemical_formula_sum 'C42 H38 Au Cl F8 P4 Pd'
_chemical_formula_weight 1157.42
_chemical_name_systematic
;
 ?
;
_space_group_IT_number 62
_symmetry_cell_setting orthorhombic
_symmetry_space_group_name_Hall '-P 2ac 2n'
_symmetry_space_group_name_H-M 'P n m a'
_atom_sites_solution_hydrogens geom
_atom_sites_solution_primary direct
_atom_sites_solution_secondary difmap
_audit_creation_method SHELXL-97
_cell_angle_alpha 90.00
_cell_angle_beta 90.00
_cell_angle_gamma 90.00
_cell_formula_units_Z 4
_cell_length_a 12.1772(10)
_cell_length_b 24.117(2)
_cell_length_c 14.2573(12)
_cell_measurement_reflns_used 3896
_cell_measurement_temperature 150(2)
_cell_measurement_theta_max 29.49
_cell_measurement_theta_min 2.36
_cell_volume 4187.0(6)
_computing_cell_refinement 'Bruker SAINT'
_computing_data_collection 'Bruker APEX2'
_computing_data_reduction 'Bruker SAINT'
_computing_molecular_graphics 'Bruker SHELXTL'
_computing_publication_material 'Bruker SHELXTL'
_computing_structure_refinement 'SHELXL-97 (Sheldrick, 2008)'
_computing_structure_solution 'SHELXS-97 (Sheldrick, 2008)'
_diffrn_ambient_temperature 150(2)
_diffrn_measured_fraction_theta_full 0.998
_diffrn_measured_fraction_theta_max 0.998
_diffrn_measurement_device_type 'Bruker APEX-II CCD'
_diffrn_measurement_method 'phi and omega scans'
_diffrn_radiation_monochromator graphite
_diffrn_radiation_source 'fine-focus sealed tube'
_diffrn_radiation_type MoK\a
_diffrn_radiation_wavelength 0.71073
_diffrn_reflns_av_R_equivalents 0.0608
_diffrn_reflns_av_sigmaI/netI 0.0553
_diffrn_reflns_limit_h_max 16
_diffrn_reflns_limit_h_min -13
_diffrn_reflns_limit_k_max 33
_diffrn_reflns_limit_k_min -25
_diffrn_reflns_limit_l_max 17
_diffrn_reflns_limit_l_min -20
_diffrn_reflns_number 23299
_diffrn_reflns_theta_full 30.00
_diffrn_reflns_theta_max 30.00
_diffrn_reflns_theta_min 1.66
_exptl_absorpt_coefficient_mu 4.213
_exptl_absorpt_correction_T_max 0.7463
_exptl_absorpt_correction_T_min 0.6101
_exptl_absorpt_correction_type multi-scan
_exptl_absorpt_process_details SADABS
_exptl_crystal_colour colorless
_exptl_crystal_density_diffrn 1.836
_exptl_crystal_density_method 'not measured'
_exptl_crystal_description piece
_exptl_crystal_F_000 2256
_exptl_crystal_size_max 0.11
_exptl_crystal_size_mid 0.08
_exptl_crystal_size_min 0.05
_refine_diff_density_max 0.906
_refine_diff_density_min -1.479
_refine_diff_density_rms 0.150
_refine_ls_extinction_method none
_refine_ls_goodness_of_fit_ref 1.010
_refine_ls_hydrogen_treatment constr
_refine_ls_matrix_type full
_refine_ls_number_parameters 271
_refine_ls_number_reflns 6229
_refine_ls_number_restraints 0
_refine_ls_restrained_S_all 1.010
_refine_ls_R_factor_all 0.0527
_refine_ls_R_factor_gt 0.0337
_refine_ls_shift/su_max 0.002
_refine_ls_shift/su_mean 0.000
_refine_ls_structure_factor_coef Fsqd
_refine_ls_weighting_details 'calc w=1/[\s^2^(Fo^2^)+(0.0250P)^2^+0.0000P] where P=(Fo^2^+2Fc^2^)/3'
_refine_ls_weighting_scheme calc
_refine_ls_wR_factor_gt 0.0613
_refine_ls_wR_factor_ref 0.0650
_reflns_number_gt 4979
_reflns_number_total 6229
_reflns_threshold_expression >2sigma(I)
_cod_data_source_file ic5b00939_si_002.cif
_cod_data_source_block 16
_cod_depositor_comments
;
The following automatic conversions were performed:

'_symmetry_cell_setting' value 'Orthorhombic' changed to
'orthorhombic' according to
/usr/data/users/saulius/crontab/automatic-downloads/rss-feeds/ACS/lib/dictionaries/cif_core.dic
dictionary named 'cif_core.dic' version 2.4.2 from 2011-04-26.

'_exptl_absorpt_correction_type' value 'MULTI-SCAN' changed to
'multi-scan' according to
/usr/data/users/saulius/crontab/automatic-downloads/rss-feeds/ACS/lib/dictionaries/cif_core.dic
dictionary named 'cif_core.dic' version 2.4.2 from 2011-04-26.

Automatic conversion script
Id: cif_fix_values 3271 2015-04-21 07:52:19Z andrius 

 Adding full bibliography for 4343462--4343474.cif.
;
_cod_original_sg_symbol_Hall -P2ac2n
_cod_original_sg_symbol_H-M 'Pnma '
_cod_database_code 4343466

loop_
_symmetry_equiv_pos_as_xyz
'x, y, z'
'-x+1/2, -y, z+1/2'
'-x, y+1/2, -z'
'x+1/2, -y+1/2, -z+1/2'
'-x, -y, -z'
'x-1/2, y, -z-1/2'
'x, -y-1/2, z'
'-x-1/2, y-1/2, z-1/2'

loop_
_atom_site_label
_atom_site_type_symbol
_atom_site_fract_x
_atom_site_fract_y
_atom_site_fract_z
_atom_site_U_iso_or_equiv
_atom_site_adp_type
_atom_site_occupancy
_atom_site_symmetry_multiplicity
_atom_site_calc_flag
_atom_site_refinement_flags
Au1 Au 0.017996(15) 0.7500 0.871219(12) 0.01444(5) Uani 1 2 d S
Pd1 Pd 0.15501(3) 0.7500 1.03623(2) 0.01118(7) Uani 1 2 d S
Cl1 Cl 0.10836(10) 0.7500 0.70118(8) 0.0216(3) Uani 1 2 d S
P1 P -0.00313(7) 0.84429(4) 0.90551(6) 0.01417(17) Uani 1 1 d .
P2 P 0.30230(10) 0.7500 0.93294(8) 0.0142(2) Uani 1 2 d S
P3 P 0.03748(10) 0.7500 1.16492(8) 0.0166(3) Uani 1 2 d S
F1 F 0.08166(19) 0.96603(9) 0.92266(16) 0.0323(6) Uani 1 1 d .
F2 F 0.2459(2) 1.00354(9) 1.02943(16) 0.0367(6) Uani 1 1 d .
F3 F 0.35384(18) 0.93435(10) 1.14707(15) 0.0334(6) Uani 1 1 d .
F4 F 0.30228(16) 0.82675(9) 1.15496(13) 0.0233(5) Uani 1 1 d .
C1 C 0.1666(3) 0.83529(14) 1.0346(2) 0.0144(6) Uani 1 1 d .
C2 C 0.1104(3) 0.87261(14) 0.9751(2) 0.0151(6) Uani 1 1 d .
C3 C 0.1363(3) 0.92846(15) 0.9757(2) 0.0201(7) Uani 1 1 d .
C4 C 0.2192(3) 0.94937(14) 1.0315(2) 0.0226(8) Uani 1 1 d .
C5 C 0.2743(3) 0.91410(16) 1.0916(2) 0.0221(8) Uani 1 1 d .
C6 C 0.2455(3) 0.85885(15) 1.0928(2) 0.0181(7) Uani 1 1 d .
C7 C -0.0238(3) 0.89067(14) 0.8061(2) 0.0163(6) Uani 1 1 d .
C8 C 0.0576(3) 0.89386(16) 0.7372(3) 0.0243(8) Uani 1 1 d .
H8 H 0.1217 0.8716 0.7421 0.029 Uiso 1 1 calc R
C9 C 0.0451(3) 0.92931(17) 0.6619(3) 0.0284(9) Uani 1 1 d .
H9 H 0.1017 0.9319 0.6162 0.034 Uiso 1 1 calc R
C10 C -0.0488(3) 0.96118(17) 0.6519(3) 0.0305(9) Uani 1 1 d .
H10 H -0.0568 0.9853 0.5997 0.037 Uiso 1 1 calc R
C11 C -0.1312(3) 0.95752(17) 0.7193(3) 0.0315(9) Uani 1 1 d .
H11 H -0.1963 0.9789 0.7127 0.038 Uiso 1 1 calc R
C12 C -0.1182(3) 0.92267(16) 0.7960(3) 0.0244(8) Uani 1 1 d .
H12 H -0.1744 0.9206 0.8421 0.029 Uiso 1 1 calc R
C13 C -0.1225(3) 0.85751(14) 0.9786(2) 0.0171(7) Uani 1 1 d .
C14 C -0.2219(3) 0.83242(16) 0.9524(3) 0.0236(8) Uani 1 1 d .
H14 H -0.2240 0.8080 0.9002 0.028 Uiso 1 1 calc R
C15 C -0.3165(3) 0.84331(18) 1.0024(3) 0.0318(9) Uani 1 1 d .
H15 H -0.3838 0.8265 0.9843 0.038 Uiso 1 1 calc R
C16 C -0.3137(3) 0.87882(18) 1.0790(3) 0.0341(10) Uani 1 1 d .
H16 H -0.3794 0.8867 1.1125 0.041 Uiso 1 1 calc R
C17 C -0.2158(3) 0.90278(17) 1.1069(3) 0.0306(9) Uani 1 1 d .
H17 H -0.2137 0.9259 1.1608 0.037 Uiso 1 1 calc R
C18 C -0.1205(3) 0.89295(15) 1.0562(2) 0.0209(7) Uani 1 1 d .
H18 H -0.0538 0.9104 1.0742 0.025 Uiso 1 1 calc R
C19 C 0.4278(4) 0.7500 1.0015(4) 0.0274(13) Uani 1 2 d S
H19A H 0.4279 0.7180 1.0438 0.041 Uiso 0.50 1 d PR
H19B H 0.4320 0.7842 1.0383 0.041 Uiso 0.50 1 d PR
H19C H 0.4912 0.7500 0.9593 0.041 Uiso 1 2 d SR
C20 C 0.3215(3) 0.80822(15) 0.8543(2) 0.0215(8) Uani 1 1 d .
H20A H 0.3219 0.8428 0.8905 0.032 Uiso 1 1 calc R
H20B H 0.2614 0.8092 0.8086 0.032 Uiso 1 1 calc R
H20C H 0.3916 0.8042 0.8212 0.032 Uiso 1 1 calc R
C21 C 0.0575(3) 0.80839(18) 1.2432(3) 0.0318(10) Uani 1 1 d .
H21A H 0.0108 0.8039 1.2987 0.048 Uiso 1 1 calc R
H21B H 0.0378 0.8428 1.2107 0.048 Uiso 1 1 calc R
H21C H 0.1346 0.8100 1.2626 0.048 Uiso 1 1 calc R
C22 C -0.1117(4) 0.7500 1.1497(3) 0.0200(10) Uani 1 2 d S
H22A H -0.1361 0.7871 1.1306 0.030 Uiso 0.50 1 calc PR
H22B H -0.1471 0.7399 1.2090 0.030 Uiso 0.50 1 calc PR
H22C H -0.1319 0.7231 1.1012 0.030 Uiso 0.50 1 calc PR

loop_
_atom_site_aniso_label
_atom_site_aniso_U_11
_atom_site_aniso_U_22
_atom_site_aniso_U_33
_atom_site_aniso_U_23
_atom_site_aniso_U_13
_atom_site_aniso_U_12
Au1 0.01633(9) 0.01316(9) 0.01385(8) 0.000 -0.00401(7) 0.000
Pd1 0.01165(16) 0.01216(17) 0.00973(15) 0.000 -0.00017(12) 0.000
Cl1 0.0208(6) 0.0295(7) 0.0146(5) 0.000 0.0005(4) 0.000
P1 0.0149(4) 0.0133(4) 0.0143(4) 0.0004(3) -0.0015(3) 0.0005(3)
P2 0.0122(5) 0.0174(6) 0.0131(5) 0.000 0.0013(4) 0.000
P3 0.0164(6) 0.0222(7) 0.0113(5) 0.000 0.0019(4) 0.000
F1 0.0464(14) 0.0142(11) 0.0363(13) 0.0037(10) -0.0203(11) -0.0004(10)
F2 0.0534(15) 0.0144(11) 0.0425(13) 0.0028(10) -0.0176(11) -0.0117(11)
F3 0.0374(13) 0.0260(13) 0.0367(13) -0.0002(10) -0.0188(10) -0.0132(11)
F4 0.0263(11) 0.0222(11) 0.0214(10) 0.0019(8) -0.0100(8) -0.0020(9)
C1 0.0127(15) 0.0157(16) 0.0148(15) -0.0008(13) 0.0027(11) -0.0001(13)
C2 0.0118(15) 0.0156(17) 0.0178(16) 0.0005(13) -0.0006(12) -0.0005(13)
C3 0.0228(18) 0.0146(17) 0.0228(18) 0.0005(14) -0.0050(14) 0.0006(14)
C4 0.034(2) 0.0085(16) 0.0249(19) 0.0007(14) -0.0030(15) -0.0072(15)
C5 0.0232(18) 0.023(2) 0.0205(17) -0.0005(14) -0.0045(14) -0.0080(16)
C6 0.0203(17) 0.0175(18) 0.0164(16) 0.0025(13) -0.0044(13) 0.0026(14)
C7 0.0201(16) 0.0139(16) 0.0148(15) -0.0003(12) -0.0035(13) -0.0020(14)
C8 0.0216(17) 0.026(2) 0.0250(19) 0.0046(16) 0.0028(14) 0.0009(16)
C9 0.035(2) 0.026(2) 0.0242(19) 0.0082(16) 0.0047(16) -0.0021(18)
C10 0.042(2) 0.026(2) 0.024(2) 0.0109(16) -0.0025(16) 0.0014(19)
C11 0.030(2) 0.032(2) 0.032(2) 0.0137(18) -0.0030(16) 0.0079(18)
C12 0.0235(18) 0.023(2) 0.0266(19) 0.0048(15) -0.0014(15) 0.0041(16)
C13 0.0172(16) 0.0144(17) 0.0196(16) 0.0040(13) 0.0020(12) 0.0009(14)
C14 0.0215(18) 0.024(2) 0.0250(19) 0.0057(15) 0.0000(14) -0.0016(16)
C15 0.0199(19) 0.032(2) 0.044(2) 0.0134(19) 0.0016(17) -0.0015(18)
C16 0.030(2) 0.034(2) 0.039(2) 0.0178(19) 0.0163(18) 0.0103(19)
C17 0.040(2) 0.028(2) 0.0234(19) 0.0060(16) 0.0125(16) 0.011(2)
C18 0.0272(18) 0.0180(18) 0.0174(17) 0.0015(14) 0.0014(14) 0.0039(15)
C19 0.014(2) 0.048(4) 0.020(3) 0.000 0.0031(19) 0.000
C20 0.0206(18) 0.0231(19) 0.0208(18) 0.0028(14) 0.0061(13) -0.0039(15)
C21 0.030(2) 0.046(3) 0.0200(19) -0.0172(18) 0.0094(15) -0.013(2)
C22 0.014(2) 0.024(3) 0.022(3) 0.000 0.0009(18) 0.000

loop_
_atom_type_symbol
_atom_type_description
_atom_type_scat_dispersion_real
_atom_type_scat_dispersion_imag
_atom_type_scat_source
C C 0.0033 0.0016 'International Tables Vol C Tables 4.2.6.8 and 6.1.1.4'
H H 0.0000 0.0000 'International Tables Vol C Tables 4.2.6.8 and 6.1.1.4'
F F 0.0171 0.0103 'International Tables Vol C Tables 4.2.6.8 and 6.1.1.4'
P P 0.1023 0.0942 'International Tables Vol C Tables 4.2.6.8 and 6.1.1.4'
Cl Cl 0.1484 0.1585 'International Tables Vol C Tables 4.2.6.8 and 6.1.1.4'
Pd Pd -0.9988 1.0072 'International Tables Vol C Tables 4.2.6.8 and 6.1.1.4'
Au Au -2.0133 8.8022 'International Tables Vol C Tables 4.2.6.8 and 6.1.1.4'

loop_
_geom_angle_atom_site_label_1
_geom_angle_atom_site_label_2
_geom_angle_atom_site_label_3
_geom_angle
_geom_angle_site_symmetry_1
_geom_angle_site_symmetry_3
P1 Au1 P1 152.69(4) 7_575 .
P1 Au1 Cl1 103.63(2) 7_575 .
P1 Au1 Cl1 103.63(2) . .
P1 Au1 Pd1 83.87(2) 7_575 .
P1 Au1 Pd1 83.87(2) . .
Cl1 Au1 Pd1 120.24(3) . .
C1 Pd1 C1 172.02(17) . 7_575
C1 Pd1 P2 86.56(8) . .
C1 Pd1 P2 86.56(8) 7_575 .
C1 Pd1 P3 92.92(8) . .
C1 Pd1 P3 92.92(8) 7_575 .
P2 Pd1 P3 167.34(4) . .
C1 Pd1 Au1 91.76(9) . .
C1 Pd1 Au1 91.76(9) 7_575 .
P2 Pd1 Au1 85.96(3) . .
P3 Pd1 Au1 106.70(3) . .
C13 P1 C7 103.19(15) . .
C13 P1 C2 103.15(15) . .
C7 P1 C2 107.21(15) . .
C13 P1 Au1 112.23(12) . .
C7 P1 Au1 116.69(11) . .
C2 P1 Au1 113.08(11) . .
C20 P2 C20 101.6(2) 7_575 .
C20 P2 C19 102.99(15) 7_575 .
C20 P2 C19 102.99(15) . .
C20 P2 Pd1 119.49(12) 7_575 .
C20 P2 Pd1 119.49(12) . .
C19 P2 Pd1 108.01(17) . .
C21 P3 C21 101.9(3) . 7_575
C21 P3 C22 101.92(16) . .
C21 P3 C22 101.92(16) 7_575 .
C21 P3 Pd1 113.76(13) . .
C21 P3 Pd1 113.76(13) 7_575 .
C22 P3 Pd1 121.12(16) . .
C6 C1 C2 115.6(3) . .
C6 C1 Pd1 116.7(2) . .
C2 C1 Pd1 127.5(2) . .
C3 C2 C1 120.4(3) . .
C3 C2 P1 122.6(3) . .
C1 C2 P1 116.9(3) . .
F1 C3 C4 115.9(3) . .
F1 C3 C2 122.3(3) . .
C4 C3 C2 121.7(3) . .
F2 C4 C3 121.2(3) . .
F2 C4 C5 119.6(3) . .
C3 C4 C5 119.2(3) . .
F3 C5 C6 121.9(3) . .
F3 C5 C4 119.5(3) . .
C6 C5 C4 118.6(3) . .
F4 C6 C5 115.3(3) . .
F4 C6 C1 120.4(3) . .
C5 C6 C1 124.3(3) . .
C12 C7 C8 118.8(3) . .
C12 C7 P1 122.3(3) . .
C8 C7 P1 118.9(3) . .
C9 C8 C7 120.2(4) . .
C9 C8 H8 119.9 . .
C7 C8 H8 119.9 . .
C8 C9 C10 120.9(4) . .
C8 C9 H9 119.5 . .
C10 C9 H9 119.5 . .
C9 C10 C11 119.3(3) . .
C9 C10 H10 120.4 . .
C11 C10 H10 120.4 . .
C12 C11 C10 120.0(4) . .
C12 C11 H11 120.0 . .
C10 C11 H11 120.0 . .
C11 C12 C7 120.7(3) . .
C11 C12 H12 119.6 . .
C7 C12 H12 119.6 . .
C18 C13 C14 119.3(3) . .
C18 C13 P1 123.2(3) . .
C14 C13 P1 117.4(3) . .
C15 C14 C13 120.0(4) . .
C15 C14 H14 120.0 . .
C13 C14 H14 120.0 . .
C14 C15 C16 120.2(4) . .
C14 C15 H15 119.9 . .
C16 C15 H15 119.9 . .
C17 C16 C15 120.3(4) . .
C17 C16 H16 119.8 . .
C15 C16 H16 119.8 . .
C16 C17 C18 120.0(4) . .
C16 C17 H17 120.0 . .
C18 C17 H17 120.0 . .
C17 C18 C13 120.2(4) . .
C17 C18 H18 119.9 . .
C13 C18 H18 119.9 . .
P2 C19 H19A 109.5 . .
P2 C19 H19B 109.5 . .
H19A C19 H19B 109.5 . .
P2 C19 H19C 109.5 . .
H19A C19 H19C 112.2 . .
H19B C19 H19C 106.7 . .
P2 C20 H20A 109.5 . .
P2 C20 H20B 109.5 . .
H20A C20 H20B 109.5 . .
P2 C20 H20C 109.5 . .
H20A C20 H20C 109.5 . .
H20B C20 H20C 109.5 . .
P3 C21 H21A 109.5 . .
P3 C21 H21B 109.5 . .
H21A C21 H21B 109.5 . .
P3 C21 H21C 109.5 . .
H21A C21 H21C 109.5 . .
H21B C21 H21C 109.5 . .
P3 C22 H22A 109.5 . .
P3 C22 H22B 109.5 . .
H22A C22 H22B 109.5 . .
P3 C22 H22C 109.5 . .
H22A C22 H22C 109.5 . .
H22B C22 H22C 109.5 . .

loop_
_geom_bond_atom_site_label_1
_geom_bond_atom_site_label_2
_geom_bond_distance
_geom_bond_site_symmetry_2
Au1 P1 2.3401(9) 7_575
Au1 P1 2.3401(9) .
Au1 Cl1 2.6623(12) .
Au1 Pd1 2.8842(4) .
Pd1 C1 2.062(3) .
Pd1 C1 2.062(3) 7_575
Pd1 P2 2.3207(12) .
Pd1 P3 2.3270(12) .
P1 C13 1.817(3) .
P1 C7 1.822(3) .
P1 C2 1.834(3) .
P2 C20 1.812(3) 7_575
P2 C20 1.812(3) .
P2 C19 1.813(5) .
P3 C21 1.814(4) .
P3 C21 1.814(4) 7_575
P3 C22 1.830(5) .
F1 C3 1.355(4) .
F2 C4 1.347(4) .
F3 C5 1.342(4) .
F4 C6 1.365(4) .
C1 C6 1.390(4) .
C1 C2 1.414(4) .
C2 C3 1.383(5) .
C3 C4 1.380(5) .
C4 C5 1.381(5) .
C5 C6 1.378(5) .
C7 C12 1.393(5) .
C7 C8 1.398(5) .
C8 C9 1.381(5) .
C8 H8 0.9500 .
C9 C10 1.385(6) .
C9 H9 0.9500 .
C10 C11 1.392(5) .
C10 H10 0.9500 .
C11 C12 1.388(5) .
C11 H11 0.9500 .
C12 H12 0.9500 .
C13 C18 1.398(5) .
C13 C14 1.404(5) .
C14 C15 1.381(5) .
C14 H14 0.9500 .
C15 C16 1.389(6) .
C15 H15 0.9500 .
C16 C17 1.384(6) .
C16 H16 0.9500 .
C17 C18 1.387(5) .
C17 H17 0.9500 .
C18 H18 0.9500 .
C19 H19A 0.9800 .
C19 H19B 0.9800 .
C19 H19C 0.9785 .
C20 H20A 0.9800 .
C20 H20B 0.9800 .
C20 H20C 0.9800 .
C21 H21A 0.9800 .
C21 H21B 0.9800 .
C21 H21C 0.9800 .
C22 H22A 0.9800 .
C22 H22B 0.9800 .
C22 H22C 0.9800 .

loop_
_geom_torsion_atom_site_label_1
_geom_torsion_atom_site_label_2
_geom_torsion_atom_site_label_3
_geom_torsion_atom_site_label_4
_geom_torsion
_geom_torsion_site_symmetry_1
_geom_torsion_site_symmetry_4
P1 Au1 Pd1 C1 -171.35(9) 7_575 .
P1 Au1 Pd1 C1 -15.80(9) . .
Cl1 Au1 Pd1 C1 86.42(8) . .
P1 Au1 Pd1 C1 15.80(9) 7_575 7_575
P1 Au1 Pd1 C1 171.35(9) . 7_575
Cl1 Au1 Pd1 C1 -86.42(8) . 7_575
P1 Au1 Pd1 P2 102.22(2) 7_575 .
P1 Au1 Pd1 P2 -102.22(2) . .
Cl1 Au1 Pd1 P2 0.0 . .
P1 Au1 Pd1 P3 -77.78(2) 7_575 .
P1 Au1 Pd1 P3 77.78(2) . .
Cl1 Au1 Pd1 P3 180.0 . .
P1 Au1 P1 C13 -28.43(16) 7_575 .
Cl1 Au1 P1 C13 148.13(12) . .
Pd1 Au1 P1 C13 -92.19(12) . .
P1 Au1 P1 C7 -147.20(13) 7_575 .
Cl1 Au1 P1 C7 29.36(13) . .
Pd1 Au1 P1 C7 149.04(13) . .
P1 Au1 P1 C2 87.76(14) 7_575 .
Cl1 Au1 P1 C2 -95.68(12) . .
Pd1 Au1 P1 C2 24.00(11) . .
C1 Pd1 P2 C20 -154.93(17) . 7_575
C1 Pd1 P2 C20 29.10(16) 7_575 7_575
P3 Pd1 P2 C20 117.09(14) . 7_575
Au1 Pd1 P2 C20 -62.91(14) . 7_575
C1 Pd1 P2 C20 -29.10(16) . .
C1 Pd1 P2 C20 154.93(17) 7_575 .
P3 Pd1 P2 C20 -117.09(14) . .
Au1 Pd1 P2 C20 62.91(14) . .
C1 Pd1 P2 C19 87.98(9) . .
C1 Pd1 P2 C19 -87.98(9) 7_575 .
P3 Pd1 P2 C19 0.000(1) . .
Au1 Pd1 P2 C19 180.0 . .
C1 Pd1 P3 C21 -29.25(19) . .
C1 Pd1 P3 C21 145.31(18) 7_575 .
P2 Pd1 P3 C21 58.03(16) . .
Au1 Pd1 P3 C21 -121.97(16) . .
C1 Pd1 P3 C21 -145.31(18) . 7_575
C1 Pd1 P3 C21 29.25(19) 7_575 7_575
P2 Pd1 P3 C21 -58.03(16) . 7_575
Au1 Pd1 P3 C21 121.97(16) . 7_575
C1 Pd1 P3 C22 92.72(9) . .
C1 Pd1 P3 C22 -92.72(9) 7_575 .
P2 Pd1 P3 C22 180.0 . .
Au1 Pd1 P3 C22 0.000(1) . .
P2 Pd1 C1 C6 -81.7(2) . .
P3 Pd1 C1 C6 85.6(2) . .
Au1 Pd1 C1 C6 -167.6(2) . .
P2 Pd1 C1 C2 92.1(3) . .
P3 Pd1 C1 C2 -100.5(3) . .
Au1 Pd1 C1 C2 6.3(3) . .
C6 C1 C2 C3 1.2(5) . .
Pd1 C1 C2 C3 -172.8(3) . .
C6 C1 C2 P1 -174.3(2) . .
Pd1 C1 C2 P1 11.7(4) . .
C13 P1 C2 C3 -82.0(3) . .
C7 P1 C2 C3 26.5(3) . .
Au1 P1 C2 C3 156.6(3) . .
C13 P1 C2 C1 93.4(3) . .
C7 P1 C2 C1 -158.1(2) . .
Au1 P1 C2 C1 -28.1(3) . .
C1 C2 C3 F1 -177.3(3) . .
P1 C2 C3 F1 -2.1(5) . .
C1 C2 C3 C4 2.0(5) . .
P1 C2 C3 C4 177.2(3) . .
F1 C3 C4 F2 -2.7(5) . .
C2 C3 C4 F2 177.9(3) . .
F1 C3 C4 C5 176.3(3) . .
C2 C3 C4 C5 -3.1(6) . .
F2 C4 C5 F3 0.0(5) . .
C3 C4 C5 F3 -179.0(3) . .
F2 C4 C5 C6 179.9(3) . .
C3 C4 C5 C6 0.8(6) . .
F3 C5 C6 F4 0.9(5) . .
C4 C5 C6 F4 -179.0(3) . .
F3 C5 C6 C1 -177.6(3) . .
C4 C5 C6 C1 2.5(6) . .
C2 C1 C6 F4 178.1(3) . .
Pd1 C1 C6 F4 -7.3(4) . .
C2 C1 C6 C5 -3.5(5) . .
Pd1 C1 C6 C5 171.1(3) . .
C13 P1 C7 C12 -4.4(3) . .
C2 P1 C7 C12 -112.9(3) . .
Au1 P1 C7 C12 119.1(3) . .
C13 P1 C7 C8 176.2(3) . .
C2 P1 C7 C8 67.7(3) . .
Au1 P1 C7 C8 -60.2(3) . .
C12 C7 C8 C9 1.7(5) . .
P1 C7 C8 C9 -178.9(3) . .
C7 C8 C9 C10 -1.6(6) . .
C8 C9 C10 C11 0.4(6) . .
C9 C10 C11 C12 0.8(6) . .
C10 C11 C12 C7 -0.7(6) . .
C8 C7 C12 C11 -0.6(6) . .
P1 C7 C12 C11 -179.9(3) . .
C7 P1 C13 C18 -98.3(3) . .
C2 P1 C13 C18 13.3(3) . .
Au1 P1 C13 C18 135.3(3) . .
C7 P1 C13 C14 78.9(3) . .
C2 P1 C13 C14 -169.6(3) . .
Au1 P1 C13 C14 -47.6(3) . .
C18 C13 C14 C15 0.7(5) . .
P1 C13 C14 C15 -176.6(3) . .
C13 C14 C15 C16 -0.3(6) . .
C14 C15 C16 C17 -1.2(6) . .
C15 C16 C17 C18 2.3(6) . .
C16 C17 C18 C13 -2.0(6) . .
C14 C13 C18 C17 0.5(5) . .
P1 C13 C18 C17 177.6(3) . .
